data_4317818
loop_
_publ_author_name
'Glen G. Briand'
'Tristram Chivers'
'Gabriele Schatte'

_publ_contact_author_address
; Department of Chemistry
   University of Calgary
   Calgary Alberta T2N 1N4
   Canada
;
_publ_contact_author_email chivers@ucalgary.ca
_publ_contact_author_fax '001 403 289 9488'
_publ_contact_author_name 'Dr Tristram Chivers'
_publ_contact_author_phone '001 403 220 5741'
_publ_section_title
;
 Redox Chemistry of Tellurium Bis(tert-butylamido)cyclodiphosph(V)azane
 Disulfide and Diselenide Systems: A Spectroscopic and Structural Study
;
_journal_name_full 'Inorganic Chemistry'
_journal_page_first 1958
_journal_page_last 1965
_journal_paper_doi 10.1021/ic011151l
_journal_volume 41
_journal_year 2002
_chemical_formula_moiety 'C32 H76 Cl2 N8 P4 Se4 Te'
_chemical_formula_sum 'C32 H76 Cl2 N8 P4 Se4 Te'
_chemical_formula_weight 1211.23
_chemical_name_systematic
;
  ?
;
_space_group_IT_number 14
_symmetry_cell_setting monoclinic
_symmetry_space_group_name_Hall '-P 2ybc'
_symmetry_space_group_name_H-M 'P 1 21/c 1'
_atom_sites_solution_hydrogens geom
_atom_sites_solution_primary direct
_atom_sites_solution_secondary difmap
_cell_angle_alpha 90.00
_cell_angle_beta 111.3418(13)
_cell_angle_gamma 90.00
_cell_formula_units_Z 2
_cell_length_a 10.5642(8)
_cell_length_b 18.4039(14)
_cell_length_c 14.0532(11)
_cell_measurement_reflns_used 5898
_cell_measurement_temperature 193(2)
_cell_volume 2544.9(3)
_computing_cell_refinement 'Bruker SMART'
_computing_data_collection 'Bruker SMART'
_computing_data_reduction 'Bruker SHELXTL'
_computing_molecular_graphics 'Bruker SHELXTL'
_computing_publication_material WinGX-1.63
_computing_structure_refinement 'SHELXL-97 (Sheldrick, 1997)'
_computing_structure_solution 'SHELXS-97 (Sheldrick, 1990)'
_diffrn_ambient_temperature 193(2)
_diffrn_measured_fraction_theta_full 0.998
_diffrn_measured_fraction_theta_max 0.998
_diffrn_measurement_device_type 'CCD area detector'
_diffrn_measurement_method 'omega scans'
_diffrn_radiation_monochromator graphite
_diffrn_radiation_source 'fine-focus sealed tube'
_diffrn_radiation_type MoK\a
_diffrn_radiation_wavelength 0.71073
_diffrn_reflns_av_R_equivalents 0.0657
_diffrn_reflns_av_sigmaI/netI 0.0465
_diffrn_reflns_limit_h_max 12
_diffrn_reflns_limit_h_min -13
_diffrn_reflns_limit_k_max 23
_diffrn_reflns_limit_k_min 0
_diffrn_reflns_limit_l_max 17
_diffrn_reflns_limit_l_min 0
_diffrn_reflns_number 19773
_diffrn_reflns_theta_full 26.37
_diffrn_reflns_theta_max 26.37
_diffrn_reflns_theta_min 1.91
_diffrn_standards_decay_% 'no decay'
_exptl_absorpt_coefficient_mu 3.707
_exptl_absorpt_correction_T_max 0.6443
_exptl_absorpt_correction_T_min 0.4576
_exptl_absorpt_correction_type empirical
_exptl_absorpt_process_details
;SADABS, V 2.01, Software for Area-Detector Absorption
   Corrections; Bruker AXS Inc., Madison, WI, 2000.
;
_exptl_crystal_colour orange
_exptl_crystal_density_diffrn 1.581
_exptl_crystal_density_method 'not measured'
_exptl_crystal_description prism
_exptl_crystal_F_000 1212
_exptl_crystal_size_max 0.25
_exptl_crystal_size_mid 0.14
_exptl_crystal_size_min 0.13
_refine_diff_density_max 1.607
_refine_diff_density_min -1.401
_refine_diff_density_rms 0.129
_refine_ls_extinction_method none
_refine_ls_goodness_of_fit_ref 1.011
_refine_ls_hydrogen_treatment mixed
_refine_ls_matrix_type full
_refine_ls_number_parameters 260
_refine_ls_number_reflns 5192
_refine_ls_number_restraints 30
_refine_ls_restrained_S_all 1.013
_refine_ls_R_factor_all 0.0658
_refine_ls_R_factor_gt 0.0424
_refine_ls_shift/su_max 0.000
_refine_ls_shift/su_mean 0.000
_refine_ls_structure_factor_coef Fsqd
_refine_ls_weighting_details 'calc w=1/[\s^2^(Fo^2^)+(0.0581P)^2^+3.5608P] where P=(Fo^2^+2Fc^2^)/3'
_refine_ls_weighting_scheme calc
_refine_ls_wR_factor_gt 0.0987
_refine_ls_wR_factor_ref 0.1102
_reflns_number_gt 3978
_reflns_number_total 5192
_reflns_threshold_expression >2sigma(I)
_cod_data_source_file ic011151l_4.cif
_cod_data_source_block 5b
_cod_depositor_comments
;
The following automatic conversions were performed:

'_symmetry_cell_setting' value 'Monoclinic' changed to 'monoclinic'
according to the built-in table from CIF Core dictionary named
'cif_core.dic' version 2.4.1 from 2010-06-29.

Automatic conversion script
Id: cif_fix_values 1646 2011-03-28 12:23:43Z adriana 
;
_cod_database_code 4317818

loop_
_symmetry_equiv_pos_as_xyz
'x, y, z'
'-x, y+1/2, -z+1/2'
'-x, -y, -z'
'x, -y-1/2, z-1/2'

loop_
_atom_site_label
_atom_site_type_symbol
_atom_site_fract_x
_atom_site_fract_y
_atom_site_fract_z
_atom_site_U_iso_or_equiv
_atom_site_adp_type
_atom_site_occupancy
_atom_site_symmetry_multiplicity
_atom_site_calc_flag
_atom_site_refinement_flags
_atom_site_disorder_assembly
_atom_site_disorder_group
Te1 Te 0.5000 0.5000 0.0000 0.02403(12) Uani 1 2 d S . .
Se1 Se 0.38926(5) 0.35903(2) -0.05235(4) 0.02460(13) Uani 1 1 d . . .
Se2 Se -0.00935(6) 0.21895(3) -0.15228(4) 0.03915(16) Uani 1 1 d . . .
Cl1 Cl 0.60019(14) 0.49654(8) -0.14295(11) 0.0427(3) Uani 1 1 d . . .
P1 P 0.24136(11) 0.36497(6) -0.20624(9) 0.0183(2) Uani 1 1 d . . .
P2 P 0.03050(11) 0.28844(6) -0.25513(9) 0.0190(2) Uani 1 1 d . . .
N1 N 0.1893(4) 0.28316(18) -0.2603(3) 0.0182(8) Uani 1 1 d . . .
N2 N 0.0777(4) 0.37643(19) -0.2211(3) 0.0228(8) Uani 1 1 d . A .
N3 N 0.3034(4) 0.4200(2) -0.2677(3) 0.0248(9) Uani 1 1 d . . .
H3N H 0.3836 0.4369 -0.2289 0.030 Uiso 1 1 calc R . .
N4 N -0.0851(4) 0.2883(2) -0.3700(3) 0.0221(8) Uani 1 1 d . . .
H4N H -0.0625 0.3152 -0.4132 0.026 Uiso 1 1 calc R . .
C10 C 0.2686(5) 0.2173(2) -0.2686(4) 0.0234(10) Uani 1 1 d . . .
C11 C 0.3879(5) 0.2422(3) -0.2971(4) 0.0351(13) Uani 1 1 d . . .
H11A H 0.3538 0.2697 -0.3612 0.042 Uiso 1 1 calc R . .
H11B H 0.4386 0.1997 -0.3057 0.042 Uiso 1 1 calc R . .
H11C H 0.4481 0.2732 -0.2427 0.042 Uiso 1 1 calc R . .
C12 C 0.3210(6) 0.1743(3) -0.1684(4) 0.0364(13) Uani 1 1 d . . .
H12A H 0.2439 0.1586 -0.1505 0.044 Uiso 1 1 calc R . .
H12B H 0.3810 0.2053 -0.1139 0.044 Uiso 1 1 calc R . .
H12C H 0.3715 0.1317 -0.1767 0.044 Uiso 1 1 calc R . .
C13 C 0.1742(5) 0.1703(3) -0.3548(4) 0.0357(13) Uani 1 1 d . . .
H13A H 0.0972 0.1540 -0.3371 0.043 Uiso 1 1 calc R . .
H13B H 0.2242 0.1279 -0.3647 0.043 Uiso 1 1 calc R . .
H13C H 0.1406 0.1987 -0.4180 0.043 Uiso 1 1 calc R . .
C20 C 0.0034(4) 0.4357(2) -0.1900(4) 0.0279(11) Uani 1 1 d D . .
C21 C -0.0995(8) 0.4692(4) -0.2844(5) 0.034(2) Uani 0.719(15) 1 d PDU A 1
H21A H -0.1601 0.4313 -0.3254 0.041 Uiso 0.719(15) 1 calc PR A 1
H21B H -0.0523 0.4927 -0.3247 0.041 Uiso 0.719(15) 1 calc PR A 1
H21C H -0.1530 0.5055 -0.2644 0.041 Uiso 0.719(15) 1 calc PR A 1
C22 C 0.1018(7) 0.4916(4) -0.1242(7) 0.044(3) Uani 0.719(15) 1 d PDU A 1
H22A H 0.1665 0.4677 -0.0636 0.052 Uiso 0.719(15) 1 calc PR A 1
H22B H 0.0514 0.5289 -0.1030 0.052 Uiso 0.719(15) 1 calc PR A 1
H22C H 0.1513 0.5142 -0.1635 0.052 Uiso 0.719(15) 1 calc PR A 1
C23 C -0.0743(8) 0.4022(4) -0.1251(6) 0.034(2) Uani 0.719(15) 1 d PDU A 1
H23A H -0.0093 0.3794 -0.0638 0.041 Uiso 0.719(15) 1 calc PR A 1
H23B H -0.1388 0.3656 -0.1657 0.041 Uiso 0.719(15) 1 calc PR A 1
H23C H -0.1238 0.4407 -0.1050 0.041 Uiso 0.719(15) 1 calc PR A 1
C21' C -0.1445(12) 0.4395(13) -0.2621(16) 0.055(8) Uani 0.281(15) 1 d PDU A 2
H21D H -0.1485 0.4477 -0.3320 0.066 Uiso 0.281(15) 1 calc PR A 2
H21E H -0.1901 0.4796 -0.2415 0.066 Uiso 0.281(15) 1 calc PR A 2
H21F H -0.1902 0.3937 -0.2591 0.066 Uiso 0.281(15) 1 calc PR A 2
C22' C 0.073(2) 0.5070(8) -0.203(2) 0.080(12) Uani 0.281(15) 1 d PDU A 2
H22D H 0.0748 0.5091 -0.2726 0.096 Uiso 0.281(15) 1 calc PR A 2
H22E H 0.1666 0.5082 -0.1535 0.096 Uiso 0.281(15) 1 calc PR A 2
H22F H 0.0227 0.5487 -0.1923 0.096 Uiso 0.281(15) 1 calc PR A 2
C23' C 0.013(3) 0.4307(13) -0.0804(9) 0.097(14) Uani 0.281(15) 1 d PDU A 2
H23D H 0.1081 0.4250 -0.0355 0.117 Uiso 0.281(15) 1 calc PR A 2
H23E H -0.0396 0.3887 -0.0725 0.117 Uiso 0.281(15) 1 calc PR A 2
H23F H -0.0241 0.4752 -0.0620 0.117 Uiso 0.281(15) 1 calc PR A 2
C30 C 0.2584(6) 0.4494(3) -0.3739(4) 0.0378(13) Uani 1 1 d . . .
C31 C 0.3727(7) 0.4349(4) -0.4133(5) 0.064(2) Uani 1 1 d . . .
H31A H 0.3859 0.3824 -0.4164 0.077 Uiso 1 1 calc R . .
H31B H 0.4568 0.4572 -0.3671 0.077 Uiso 1 1 calc R . .
H31C H 0.3488 0.4558 -0.4818 0.077 Uiso 1 1 calc R . .
C32 C 0.2356(8) 0.5315(3) -0.3679(6) 0.068(2) Uani 1 1 d . . .
H32A H 0.1619 0.5397 -0.3424 0.082 Uiso 1 1 calc R . .
H32B H 0.2111 0.5529 -0.4361 0.082 Uiso 1 1 calc R . .
H32C H 0.3192 0.5541 -0.3215 0.082 Uiso 1 1 calc R . .
C33 C 0.1272(6) 0.4131(3) -0.4435(4) 0.0424(14) Uani 1 1 d . . .
H33A H 0.0545 0.4228 -0.4175 0.051 Uiso 1 1 calc R . .
H33B H 0.1415 0.3605 -0.4447 0.051 Uiso 1 1 calc R . .
H33C H 0.1016 0.4326 -0.5128 0.051 Uiso 1 1 calc R . .
C40 C -0.2228(5) 0.2523(3) -0.4191(4) 0.0255(10) Uani 1 1 d . . .
C41 C -0.3158(6) 0.2737(4) -0.3625(5) 0.0499(16) Uani 1 1 d . . .
H41A H -0.2787 0.2549 -0.2925 0.060 Uiso 1 1 calc R . .
H41B H -0.4065 0.2532 -0.3979 0.060 Uiso 1 1 calc R . .
H41C H -0.3222 0.3268 -0.3608 0.060 Uiso 1 1 calc R . .
C42 C -0.2806(6) 0.2815(4) -0.5265(5) 0.0522(17) Uani 1 1 d . . .
H42A H -0.2893 0.3344 -0.5244 0.063 Uiso 1 1 calc R . .
H42B H -0.3702 0.2600 -0.5622 0.063 Uiso 1 1 calc R . .
H42C H -0.2198 0.2691 -0.5626 0.063 Uiso 1 1 calc R . .
C43 C -0.2081(6) 0.1706(3) -0.4202(6) 0.0483(16) Uani 1 1 d . . .
H43A H -0.1704 0.1525 -0.3499 0.058 Uiso 1 1 calc R . .
H43B H -0.1470 0.1579 -0.4560 0.058 Uiso 1 1 calc R . .
H43C H -0.2974 0.1486 -0.4556 0.058 Uiso 1 1 calc R . .

loop_
_atom_site_aniso_label
_atom_site_aniso_U_11
_atom_site_aniso_U_22
_atom_site_aniso_U_33
_atom_site_aniso_U_23
_atom_site_aniso_U_13
_atom_site_aniso_U_12
Te1 0.0164(2) 0.0250(2) 0.0275(3) -0.00379(18) 0.00407(18) -0.00040(17)
Se1 0.0230(3) 0.0220(2) 0.0224(3) -0.00245(19) 0.0006(2) -0.00190(19)
Se2 0.0361(3) 0.0504(3) 0.0335(3) 0.0087(3) 0.0157(3) -0.0103(3)
Cl1 0.0330(7) 0.0555(8) 0.0436(8) -0.0152(7) 0.0187(6) -0.0170(6)
P1 0.0156(6) 0.0151(5) 0.0216(6) -0.0026(5) 0.0037(5) -0.0011(4)
P2 0.0167(6) 0.0181(5) 0.0219(6) -0.0035(5) 0.0068(5) -0.0025(5)
N1 0.0156(18) 0.0150(17) 0.022(2) -0.0038(15) 0.0050(16) -0.0014(15)
N2 0.0160(19) 0.0207(19) 0.028(2) -0.0084(16) 0.0043(17) -0.0005(16)
N3 0.021(2) 0.0204(19) 0.027(2) -0.0012(17) 0.0020(17) -0.0078(16)
N4 0.017(2) 0.0224(19) 0.023(2) -0.0001(16) 0.0023(17) -0.0102(16)
C10 0.017(2) 0.021(2) 0.032(3) -0.008(2) 0.008(2) 0.0031(18)
C11 0.028(3) 0.036(3) 0.048(4) -0.006(3) 0.021(3) 0.005(2)
C12 0.032(3) 0.023(2) 0.048(4) 0.004(2) 0.008(3) 0.010(2)
C13 0.032(3) 0.027(2) 0.044(3) -0.014(2) 0.009(3) 0.004(2)
C20 0.022(2) 0.024(2) 0.035(3) -0.006(2) 0.007(2) 0.008(2)
C21 0.031(5) 0.023(4) 0.043(5) 0.001(3) 0.006(4) 0.009(3)
C22 0.034(5) 0.036(4) 0.058(6) -0.022(5) 0.013(5) 0.007(4)
C23 0.039(5) 0.033(4) 0.033(5) -0.005(3) 0.016(4) 0.010(3)
C21' 0.049(15) 0.049(16) 0.070(18) -0.017(14) 0.026(13) 0.028(12)
C22' 0.042(15) 0.062(17) 0.14(3) -0.08(2) 0.035(19) -0.011(13)
C23' 0.18(4) 0.053(18) 0.049(18) 0.002(14) 0.03(2) 0.07(2)
C30 0.038(3) 0.034(3) 0.032(3) 0.011(2) 0.001(3) -0.013(2)
C31 0.054(4) 0.101(6) 0.040(4) 0.013(4) 0.022(3) -0.021(4)
C32 0.087(5) 0.033(3) 0.058(5) 0.018(3) -0.007(4) -0.017(4)
C33 0.050(4) 0.039(3) 0.026(3) 0.007(2) 0.000(3) -0.014(3)
C40 0.012(2) 0.028(2) 0.034(3) -0.006(2) 0.006(2) -0.0077(19)
C41 0.026(3) 0.060(4) 0.069(5) -0.014(3) 0.024(3) -0.008(3)
C42 0.028(3) 0.077(4) 0.039(4) 0.015(3) -0.004(3) -0.019(3)
C43 0.029(3) 0.028(3) 0.076(5) -0.011(3) 0.004(3) -0.009(2)

loop_
_atom_type_symbol
_atom_type_description
_atom_type_scat_dispersion_real
_atom_type_scat_dispersion_imag
_atom_type_scat_source
C C 0.0033 0.0016 'International Tables Vol C Tables 4.2.6.8 and 6.1.1.4'
H H 0.0000 0.0000 'International Tables Vol C Tables 4.2.6.8 and 6.1.1.4'
N N 0.0061 0.0033 'International Tables Vol C Tables 4.2.6.8 and 6.1.1.4'
P P 0.1023 0.0942 'International Tables Vol C Tables 4.2.6.8 and 6.1.1.4'
Cl Cl 0.1484 0.1585 'International Tables Vol C Tables 4.2.6.8 and 6.1.1.4'
Se Se -0.0929 2.2259 'International Tables Vol C Tables 4.2.6.8 and 6.1.1.4'
Te Te -0.5308 1.6751 'International Tables Vol C Tables 4.2.6.8 and 6.1.1.4'

loop_
_geom_angle_atom_site_label_1
_geom_angle_atom_site_label_2
_geom_angle_atom_site_label_3
_geom_angle
_geom_angle_site_symmetry_1
_geom_angle_site_symmetry_3
_geom_angle_publ_flag
Cl1 Te1 Cl1 180.00(7) . 3_665 ?
Cl1 Te1 Se1 91.31(3) . . ?
Cl1 Te1 Se1 88.69(3) 3_665 . ?
Cl1 Te1 Se1 88.69(3) . 3_665 ?
Cl1 Te1 Se1 91.31(3) 3_665 3_665 ?
Se1 Te1 Se1 180.0 . 3_665 ?
P1 Se1 Te1 107.07(3) . . ?
N3 P1 N2 117.0(2) . . ?
N3 P1 N1 116.62(19) . . ?
N2 P1 N1 84.47(17) . . ?
N3 P1 Se1 106.26(15) . . ?
N2 P1 Se1 117.92(15) . . ?
N1 P1 Se1 113.86(14) . . ?
N3 P1 P2 134.21(16) . . ?
N2 P1 P2 42.68(13) . . ?
N1 P1 P2 42.64(12) . . ?
Se1 P1 P2 119.46(6) . . ?
N4 P2 N1 110.52(19) . . ?
N4 P2 N2 108.3(2) . . ?
N1 P2 N2 82.82(17) . . ?
N4 P2 Se2 114.72(14) . . ?
N1 P2 Se2 116.37(14) . . ?
N2 P2 Se2 119.93(15) . . ?
N4 P2 P1 122.78(14) . . ?
N1 P2 P1 41.95(12) . . ?
N2 P2 P1 41.68(13) . . ?
Se2 P2 P1 122.50(6) . . ?
C10 N1 P1 131.0(3) . . ?
C10 N1 P2 129.3(3) . . ?
P1 N1 P2 95.41(18) . . ?
C20 N2 P1 132.9(3) . . ?
C20 N2 P2 129.8(3) . . ?
P1 N2 P2 95.63(18) . . ?
C30 N3 P1 135.8(3) . . ?
C40 N4 P2 134.3(3) . . ?
N1 C10 C11 108.4(4) . . ?
N1 C10 C13 107.3(4) . . ?
C11 C10 C13 109.0(4) . . ?
N1 C10 C12 111.8(4) . . ?
C11 C10 C12 109.9(4) . . ?
C13 C10 C12 110.5(4) . . ?
N2 C20 C21 109.1(4) . . ?
N2 C20 C23' 114.0(9) . . ?
C21 C20 C23' 132.9(10) . . ?
N2 C20 C22 110.8(4) . . ?
C21 C20 C22 112.0(5) . . ?
C23' C20 C22 69.1(11) . . ?
N2 C20 C21' 111.0(8) . . ?
C21 C20 C21' 32.8(10) . . ?
C23' C20 C21' 110.6(7) . . ?
C22 C20 C21' 133.2(9) . . ?
N2 C20 C22' 104.9(8) . . ?
C21 C20 C22' 76.7(10) . . ?
C23' C20 C22' 108.5(7) . . ?
C22 C20 C22' 41.2(10) . . ?
C21' C20 C22' 107.4(7) . . ?
N2 C20 C23 109.1(4) . . ?
C21 C20 C23 108.2(4) . . ?
C23' C20 C23 39.8(11) . . ?
C22 C20 C23 107.6(4) . . ?
C21' C20 C23 77.1(11) . . ?
C22' C20 C23 141.3(9) . . ?
N3 C30 C31 107.1(5) . . ?
N3 C30 C33 111.5(4) . . ?
C31 C30 C33 110.2(5) . . ?
N3 C30 C32 107.5(5) . . ?
C31 C30 C32 110.6(5) . . ?
C33 C30 C32 109.9(5) . . ?
C42 C40 C43 110.5(5) . . ?
C42 C40 N4 105.8(4) . . ?
C43 C40 N4 110.7(4) . . ?
C42 C40 C41 109.1(5) . . ?
C43 C40 C41 110.5(5) . . ?
N4 C40 C41 110.1(4) . . ?

loop_
_geom_bond_atom_site_label_1
_geom_bond_atom_site_label_2
_geom_bond_distance
_geom_bond_site_symmetry_2
_geom_bond_publ_flag
Te1 Cl1 2.5899(13) . ?
Te1 Cl1 2.5899(13) 3_665 ?
Te1 Se1 2.8310(5) . ?
Te1 Se1 2.8310(5) 3_665 ?
Se1 P1 2.1611(13) . ?
Se2 P2 2.0845(12) . ?
P1 N3 1.617(4) . ?
P1 N2 1.678(4) . ?
P1 N1 1.686(3) . ?
P1 P2 2.5108(15) . ?
P2 N4 1.632(4) . ?
P2 N1 1.708(4) . ?
P2 N2 1.710(4) . ?
N1 C10 1.502(5) . ?
N2 C20 1.499(5) . ?
N3 C30 1.493(6) . ?
N4 C40 1.517(5) . ?
C10 C11 1.526(6) . ?
C10 C13 1.527(7) . ?
C10 C12 1.531(7) . ?
C20 C21 1.507(6) . ?
C20 C23' 1.511(8) . ?
C20 C22 1.515(6) . ?
C20 C21' 1.523(8) . ?
C20 C22' 1.550(8) . ?
C20 C23 1.559(6) . ?
C30 C31 1.524(9) . ?
C30 C33 1.529(7) . ?
C30 C32 1.537(8) . ?
C40 C42 1.506(8) . ?
C40 C43 1.512(7) . ?
C40 C41 1.524(7) . ?

loop_
_geom_torsion_atom_site_label_1
_geom_torsion_atom_site_label_2
_geom_torsion_atom_site_label_3
_geom_torsion_atom_site_label_4
_geom_torsion
_geom_torsion_site_symmetry_1
_geom_torsion_site_symmetry_2
_geom_torsion_site_symmetry_3
_geom_torsion_site_symmetry_4
_geom_torsion_publ_flag
Cl1 Te1 Se1 P1 -63.20(5) . . . . ?
Cl1 Te1 Se1 P1 116.80(5) 3_665 . . . ?
Te1 Se1 P1 N3 37.57(15) . . . . ?
Te1 Se1 P1 N2 -96.08(15) . . . . ?
Te1 Se1 P1 N1 167.31(13) . . . . ?
Te1 Se1 P1 P2 -145.07(5) . . . . ?
N3 P1 P2 N4 -2.4(3) . . . . ?
N2 P1 P2 N4 80.8(3) . . . . ?
N1 P1 P2 N4 -84.7(3) . . . . ?
Se1 P1 P2 N4 -178.83(17) . . . . ?
N3 P1 P2 N1 82.3(3) . . . . ?
N2 P1 P2 N1 165.4(3) . . . . ?
Se1 P1 P2 N1 -94.1(2) . . . . ?
N3 P1 P2 N2 -83.1(3) . . . . ?
N1 P1 P2 N2 -165.4(3) . . . . ?
Se1 P1 P2 N2 100.4(2) . . . . ?
N3 P1 P2 Se2 176.8(2) . . . . ?
N2 P1 P2 Se2 -100.0(2) . . . . ?
N1 P1 P2 Se2 94.5(2) . . . . ?
Se1 P1 P2 Se2 0.38(9) . . . . ?
N3 P1 N1 C10 75.0(4) . . . . ?
N2 P1 N1 C10 -167.5(4) . . . . ?
Se1 P1 N1 C10 -49.4(4) . . . . ?
P2 P1 N1 C10 -157.6(5) . . . . ?
N3 P1 N1 P2 -127.4(2) . . . . ?
N2 P1 N1 P2 -9.86(19) . . . . ?
Se1 P1 N1 P2 108.28(14) . . . . ?
N4 P2 N1 C10 -85.1(4) . . . . ?
N2 P2 N1 C10 167.9(4) . . . . ?
Se2 P2 N1 C10 48.0(4) . . . . ?
P1 P2 N1 C10 158.2(5) . . . . ?
N4 P2 N1 P1 116.6(2) . . . . ?
N2 P2 N1 P1 9.70(19) . . . . ?
Se2 P2 N1 P1 -110.23(14) . . . . ?
N3 P1 N2 C20 -67.3(5) . . . . ?
N1 P1 N2 C20 175.6(4) . . . . ?
Se1 P1 N2 C20 61.5(5) . . . . ?
P2 P1 N2 C20 165.8(5) . . . . ?
N3 P1 N2 P2 127.0(2) . . . . ?
N1 P1 N2 P2 9.85(19) . . . . ?
Se1 P1 N2 P2 -104.27(16) . . . . ?
N4 P2 N2 C20 74.5(4) . . . . ?
N1 P2 N2 C20 -176.2(4) . . . . ?
Se2 P2 N2 C20 -59.8(4) . . . . ?
P1 P2 N2 C20 -166.4(5) . . . . ?
N4 P2 N2 P1 -119.0(2) . . . . ?
N1 P2 N2 P1 -9.75(19) . . . . ?
Se2 P2 N2 P1 106.60(16) . . . . ?
N2 P1 N3 C30 -45.6(6) . . . . ?
N1 P1 N3 C30 52.2(5) . . . . ?
Se1 P1 N3 C30 -179.7(5) . . . . ?
P2 P1 N3 C30 3.5(6) . . . . ?
N1 P2 N4 C40 138.9(4) . . . . ?
N2 P2 N4 C40 -132.0(4) . . . . ?
Se2 P2 N4 C40 5.0(5) . . . . ?
P1 P2 N4 C40 -175.8(3) . . . . ?
P1 N1 C10 C11 -43.3(6) . . . . ?
P2 N1 C10 C11 166.0(3) . . . . ?
P1 N1 C10 C13 -160.8(4) . . . . ?
P2 N1 C10 C13 48.5(5) . . . . ?
P1 N1 C10 C12 78.0(5) . . . . ?
P2 N1 C10 C12 -72.8(5) . . . . ?
P1 N2 C20 C21 117.4(5) . . . . ?
P2 N2 C20 C21 -81.2(6) . . . . ?
P1 N2 C20 C23' -82.0(14) . . . . ?
P2 N2 C20 C23' 79.5(14) . . . . ?
P1 N2 C20 C22 -6.4(7) . . . . ?
P2 N2 C20 C22 155.1(5) . . . . ?
P1 N2 C20 C21' 152.3(13) . . . . ?
P2 N2 C20 C21' -46.3(13) . . . . ?
P1 N2 C20 C22' 36.6(13) . . . . ?
P2 N2 C20 C22' -162.0(12) . . . . ?
P1 N2 C20 C23 -124.6(5) . . . . ?
P2 N2 C20 C23 36.8(6) . . . . ?
P1 N3 C30 C31 -127.2(5) . . . . ?
P1 N3 C30 C33 -6.6(8) . . . . ?
P1 N3 C30 C32 113.9(5) . . . . ?
P2 N4 C40 C42 174.9(4) . . . . ?
P2 N4 C40 C43 -65.4(6) . . . . ?
P2 N4 C40 C41 57.1(6) . . . . ?
